data_7713887
loop_
_publ_author_name
'Brouillet, Etienne Volcan'
'Brown, Scott'
'Kennedy, Alan'
'Rae, Annabel'
'Walton, Heather'
'Robertson, Stuart Duncan'

_publ_section_title
;
 Atom economic access to cationic magnesium complexes
;
_journal_name_full 'Dalton Transactions'
_journal_paper_doi 10.1039/D3DT02669H
_journal_year 2023
_chemical_formula_moiety 'C25 H31 Al O'
_chemical_formula_sum 'C25 H31 Al O'
_chemical_formula_weight 374.48
_space_group_crystal_system orthorhombic
_space_group_IT_number 33
_space_group_name_Hall 'P 2c -2n'
_space_group_name_H-M_alt 'P n a 21'
_atom_sites_solution_hydrogens geom
_atom_sites_solution_primary iterative
_audit_creation_date 2023-06-20
_audit_creation_method
;
Olex2 1.3
(compiled 2020.11.12 svn.r5f609507 for OlexSys, GUI svn.r6408)
;
_audit_update_record
;
2023-08-15 deposited with the CCDC.	2023-09-01 downloaded from the CCDC.
;
_cell_angle_alpha 90
_cell_angle_beta 90
_cell_angle_gamma 90
_cell_formula_units_Z 16
_cell_length_a 14.26750(10)
_cell_length_b 13.07620(10)
_cell_length_c 47.5036(2)
_cell_measurement_reflns_used 224879
_cell_measurement_temperature 100(2)
_cell_measurement_theta_max 73.1020
_cell_measurement_theta_min 2.7700
_cell_volume 8862.49(10)
_computing_cell_refinement CrysalisPro
_computing_data_collection CrysalisPro
_computing_data_reduction CrysalisPro
_computing_molecular_graphics 'Olex2 1.3 (Dolomanov et al., 2009)'
_computing_publication_material 'Olex2 1.3 (Dolomanov et al., 2009)'
_computing_structure_refinement 'SHELXL 2018/3 (Sheldrick, 2015)'
_computing_structure_solution 'olex2.solve 1.3 (Bourhis et al., 2015)'
_diffrn_ambient_temperature 100.15
_diffrn_measured_fraction_theta_full 1.000
_diffrn_measured_fraction_theta_max 1.000
_diffrn_measurement_device_type 'Rigaku Synergy-i'
_diffrn_radiation_type CuK\a
_diffrn_radiation_wavelength 1.54184
_diffrn_reflns_av_R_equivalents 0.0717
_diffrn_reflns_av_unetI/netI 0.0210
_diffrn_reflns_Laue_measured_fraction_full 1.000
_diffrn_reflns_Laue_measured_fraction_max 1.000
_diffrn_reflns_limit_h_max 16
_diffrn_reflns_limit_h_min -17
_diffrn_reflns_limit_k_max 16
_diffrn_reflns_limit_k_min -16
_diffrn_reflns_limit_l_max 58
_diffrn_reflns_limit_l_min -58
_diffrn_reflns_number 292014
_diffrn_reflns_point_group_measured_fraction_full 1.000
_diffrn_reflns_point_group_measured_fraction_max 0.999
_diffrn_reflns_theta_full 70.000
_diffrn_reflns_theta_max 73.126
_diffrn_reflns_theta_min 3.506
_exptl_absorpt_coefficient_mu 0.865
_exptl_absorpt_correction_T_max 1.00000
_exptl_absorpt_correction_T_min 0.25778
_exptl_absorpt_correction_type multi-scan
_exptl_absorpt_process_details
;
CrysAlisPro 1.171.42.51a (Rigaku Oxford Diffraction, 2022)
Empirical absorption correction using spherical harmonics,
implemented in SCALE3 ABSPACK scaling algorithm.
;
_exptl_crystal_colour colourless
_exptl_crystal_density_diffrn 1.123
_exptl_crystal_description fragment
_exptl_crystal_F_000 3232
_exptl_crystal_size_max .15
_exptl_crystal_size_mid .12
_exptl_crystal_size_min .03
_refine_diff_density_max 0.457
_refine_diff_density_min -0.334
_refine_diff_density_rms 0.046
_refine_ls_abs_structure_details
;
 Refined as an inversion twin.
;
_refine_ls_abs_structure_Flack 0.46(2)
_refine_ls_extinction_method none
_refine_ls_goodness_of_fit_ref 1.059
_refine_ls_hydrogen_treatment constr
_refine_ls_matrix_type full
_refine_ls_number_parameters 994
_refine_ls_number_reflns 17727
_refine_ls_number_restraints 1
_refine_ls_restrained_S_all 1.059
_refine_ls_R_factor_all 0.0395
_refine_ls_R_factor_gt 0.0391
_refine_ls_shift/su_max 0.002
_refine_ls_shift/su_mean 0.000
_refine_ls_structure_factor_coef Fsqd
_refine_ls_weighting_details 'w=1/[\s^2^(Fo^2^)+(0.0745P)^2^+1.9089P] where P=(Fo^2^+2Fc^2^)/3'
_refine_ls_weighting_scheme calc
_refine_ls_wR_factor_gt 0.1081
_refine_ls_wR_factor_ref 0.1085
_reflns_Friedel_coverage 0.974
_reflns_Friedel_fraction_full 1.000
_reflns_Friedel_fraction_max 0.999
_reflns_number_gt 17374
_reflns_number_total 17727
_reflns_threshold_expression 'I > 2\s(I)'
_cod_data_source_file d3dt02669h2.cif
_cod_data_source_block al(tolyl)3_auto(1)
_cod_database_code 7713887
_shelx_shelxl_version_number 2018/3
_shelx_space_group_comment
;
The symmetry employed for this shelxl refinement is uniquely defined
by the following loop, which should always be used as a source of
symmetry information in preference to the above space-group names.
They are only intended as comments.
;
_olex2_refinement_description
;
1. Twinned data refinement
 Scales: 0.54(2)
 0.46(2)
2. Fixed Uiso
 At 1.2 times of:
  All C(H) groups, All C(H,H) groups
 At 1.5 times of:
  All C(H,H,H) groups
3.a Secondary CH2 refined with riding coordinates:
 C6(H6A,H6B), C8(H8A,H8B), C11(H11A,H11B), C13(H13A,H13B), C16(H16A,H16B),
 C18(H18A,H18B), C21(H21A,H21B), C23(H23A,H23B)
3.b Aromatic/amide H refined with riding coordinates:
 C26(H26), C27(H27), C29(H29), C30(H30), C33(H33), C34(H34), C36(H36),
 C37(H37), C40(H40), C41(H41), C43(H43), C44(H44), C47(H47), C48(H48), C50(H50),
  C51(H51), C54(H54), C55(H55), C57(H57), C58(H58), C61(H61), C62(H62),
 C64(H64), C65(H65), C68(H68), C69(H69), C71(H71), C72(H72), C75(H75), C76(H76),
  C78(H78), C79(H79), C82(H82), C83(H83), C85(H85), C86(H86), C89(H89),
 C90(H90), C92(H92), C93(H93), C96(H96), C97(H97), C99(H99), C100(H100),
 C103(H103), C104(H104), C106(H106), C107(H107)
3.c Idealised Me refined as rotating group:
 C7(H7A,H7B,H7C), C9(H9A,H9B,H9C), C12(H12A,H12B,H12C), C14(H14A,H14B,H14C),
 C17(H17A,H17B,H17C), C19(H19A,H19B,H19C), C22(H22A,H22B,H22C), C24(H24A,H24B,
 H24C), C31(H31A,H31B,H31C), C38(H38A,H38B,H38C), C45(H45A,H45B,H45C), C52(H52A,
 H52B,H52C), C59(H59A,H59B,H59C), C66(H66A,H66B,H66C), C73(H73A,H73B,H73C),
 C80(H80A,H80B,H80C), C87(H87A,H87B,H87C), C94(H94A,H94B,H94C), C101(H10D,H10E,
 H10F), C108(H10A,H10B,H10C)
;
_olex2_submission_special_instructions 'No special instructions were received'

loop_
_space_group_symop_operation_xyz
'x, y, z'
'-x, -y, z+1/2'
'x+1/2, -y+1/2, z'
'-x+1/2, y+1/2, z+1/2'

loop_
_atom_site_label
_atom_site_type_symbol
_atom_site_fract_x
_atom_site_fract_y
_atom_site_fract_z
_atom_site_U_iso_or_equiv
_atom_site_adp_type
_atom_site_occupancy
_atom_site_site_symmetry_order
_atom_site_calc_flag
_atom_site_refinement_flags_posn
_atom_site_refinement_flags_adp
_atom_site_refinement_flags_occupancy
_atom_site_disorder_assembly
_atom_site_disorder_group
Al1 Al 0.18317(5) 0.73601(5) 0.66444(2) 0.01881(15) Uani 1 1 d . . . . .
Al2 Al 0.36523(5) 0.73717(5) 0.33484(2) 0.01840(15) Uani 1 1 d . . . . .
Al3 Al 0.28865(5) 0.26365(5) 0.58810(2) 0.01876(15) Uani 1 1 d . . . . .
Al4 Al 0.47824(5) 0.25947(5) 0.40976(2) 0.01862(15) Uani 1 1 d . . . . .
O1 O 0.31049(12) 0.74925(14) 0.67594(4) 0.0257(4) Uani 1 1 d . . . . .
O2 O 0.49208(12) 0.74946(14) 0.32287(4) 0.0261(4) Uani 1 1 d . . . . .
O3 O 0.16091(11) 0.29126(13) 0.57691(4) 0.0212(3) Uani 1 1 d . . . . .
O4 O 0.35141(11) 0.28470(13) 0.42173(4) 0.0218(3) Uani 1 1 d . . . . .
C6 C 0.36823(18) 0.6595(2) 0.68171(6) 0.0308(6) Uani 1 1 d . . . . .
H6A H 0.429394 0.666772 0.672070 0.037 Uiso 1 1 calc R U . . .
H6B H 0.336876 0.597708 0.674222 0.037 Uiso 1 1 calc R U . . .
C7 C 0.3839(3) 0.6473(3) 0.71298(7) 0.0463(8) Uani 1 1 d . . . . .
H7A H 0.421245 0.585686 0.716456 0.069 Uiso 1 1 calc R U . . .
H7B H 0.323333 0.641162 0.722534 0.069 Uiso 1 1 calc R U . . .
H7C H 0.417435 0.707233 0.720223 0.069 Uiso 1 1 calc R U . . .
C8 C 0.36051(19) 0.8476(2) 0.67590(6) 0.0313(6) Uani 1 1 d . . . . .
H8A H 0.423625 0.838578 0.684193 0.038 Uiso 1 1 calc R U . . .
H8B H 0.325844 0.897790 0.687531 0.038 Uiso 1 1 calc R U . . .
C9 C 0.36945(19) 0.8872(2) 0.64629(6) 0.0328(6) Uani 1 1 d . . . . .
H9A H 0.404312 0.837755 0.634870 0.049 Uiso 1 1 calc R U . . .
H9B H 0.403000 0.952635 0.646479 0.049 Uiso 1 1 calc R U . . .
H9C H 0.306874 0.897134 0.638234 0.049 Uiso 1 1 calc R U . . .
C11 C 0.11117(19) 0.3807(2) 0.58757(6) 0.0283(5) Uani 1 1 d . . . . .
H11A H 0.074033 0.411694 0.572167 0.034 Uiso 1 1 calc R U . . .
H11B H 0.157154 0.432177 0.594124 0.034 Uiso 1 1 calc R U . . .
C12 C 0.0468(2) 0.3525(3) 0.61156(7) 0.0467(8) Uani 1 1 d . . . . .
H12A H 0.001356 0.301393 0.605123 0.070 Uiso 1 1 calc R U . . .
H12B H 0.013363 0.413688 0.618023 0.070 Uiso 1 1 calc R U . . .
H12C H 0.083718 0.324267 0.627108 0.070 Uiso 1 1 calc R U . . .
C13 C 0.10573(19) 0.2304(2) 0.55706(6) 0.0291(6) Uani 1 1 d . . . . .
H13A H 0.039367 0.229708 0.563152 0.035 Uiso 1 1 calc R U . . .
H13B H 0.128846 0.159045 0.557119 0.035 Uiso 1 1 calc R U . . .
C14 C 0.1120(2) 0.2729(3) 0.52778(6) 0.0450(8) Uani 1 1 d . . . . .
H14A H 0.071159 0.233521 0.515236 0.067 Uiso 1 1 calc R U . . .
H14B H 0.176892 0.268342 0.521115 0.067 Uiso 1 1 calc R U . . .
H14C H 0.092128 0.344655 0.527862 0.067 Uiso 1 1 calc R U . . .
C16 C 0.29736(18) 0.2187(2) 0.44078(5) 0.0259(5) Uani 1 1 d . . . . .
H16A H 0.313330 0.146260 0.437103 0.031 Uiso 1 1 calc R U . . .
H16B H 0.229588 0.227892 0.437093 0.031 Uiso 1 1 calc R U . . .
C17 C 0.3179(2) 0.2439(3) 0.47113(6) 0.0416(7) Uani 1 1 d . . . . .
H17A H 0.302009 0.315560 0.474787 0.062 Uiso 1 1 calc R U . . .
H17B H 0.384671 0.232838 0.474932 0.062 Uiso 1 1 calc R U . . .
H17C H 0.280460 0.199591 0.483389 0.062 Uiso 1 1 calc R U . . .
C18 C 0.30239(19) 0.3786(2) 0.41380(6) 0.0303(6) Uani 1 1 d . . . . .
H18A H 0.348715 0.431242 0.408231 0.036 Uiso 1 1 calc R U . . .
H18B H 0.266972 0.404918 0.430195 0.036 Uiso 1 1 calc R U . . .
C19 C 0.2360(2) 0.3596(3) 0.38979(7) 0.0452(8) Uani 1 1 d . . . . .
H19A H 0.271705 0.339908 0.373015 0.068 Uiso 1 1 calc R U . . .
H19B H 0.200385 0.422037 0.385860 0.068 Uiso 1 1 calc R U . . .
H19C H 0.192722 0.304381 0.394845 0.068 Uiso 1 1 calc R U . . .
C21 C 0.54983(19) 0.6597(2) 0.31700(6) 0.0304(6) Uani 1 1 d . . . . .
H21A H 0.518449 0.597774 0.324431 0.036 Uiso 1 1 calc R U . . .
H21B H 0.611008 0.666744 0.326638 0.036 Uiso 1 1 calc R U . . .
C22 C 0.5655(2) 0.6479(3) 0.28585(7) 0.0435(8) Uani 1 1 d . . . . .
H22A H 0.504807 0.643764 0.276232 0.065 Uiso 1 1 calc R U . . .
H22B H 0.601216 0.585195 0.282278 0.065 Uiso 1 1 calc R U . . .
H22C H 0.600526 0.706905 0.278749 0.065 Uiso 1 1 calc R U . . .
C23 C 0.54358(19) 0.8472(2) 0.32348(6) 0.0306(6) Uani 1 1 d . . . . .
H23A H 0.508386 0.899599 0.312776 0.037 Uiso 1 1 calc R U . . .
H23B H 0.605652 0.838451 0.314489 0.037 Uiso 1 1 calc R U . . .
C24 C 0.5561(2) 0.8820(2) 0.35346(6) 0.0324(6) Uani 1 1 d . . . . .
H24A H 0.590678 0.946812 0.353720 0.049 Uiso 1 1 calc R U . . .
H24B H 0.591305 0.830225 0.363964 0.049 Uiso 1 1 calc R U . . .
H24C H 0.494543 0.891789 0.362195 0.049 Uiso 1 1 calc R U . . .
C25 C 0.48816(17) 0.52457(19) 0.54679(5) 0.0232(5) Uani 1 1 d . . . . .
C26 C 0.48582(17) 0.50685(19) 0.57581(5) 0.0239(5) Uani 1 1 d . . . . .
H26 H 0.525511 0.545289 0.587890 0.029 Uiso 1 1 calc R U . . .
C27 C 0.42623(17) 0.43379(19) 0.58720(5) 0.0223(5) Uani 1 1 d . . . . .
H27 H 0.426348 0.424040 0.607021 0.027 Uiso 1 1 calc R U . . .
C28 C 0.36574(16) 0.37362(18) 0.57074(5) 0.0210(5) Uani 1 1 d . . . . .
C29 C 0.36957(17) 0.39276(19) 0.54171(5) 0.0227(5) Uani 1 1 d . . . . .
H29 H 0.330130 0.354260 0.529571 0.027 Uiso 1 1 calc R U . . .
C30 C 0.42905(18) 0.46621(19) 0.52987(5) 0.0242(5) Uani 1 1 d . . . . .
H30 H 0.429113 0.476372 0.510066 0.029 Uiso 1 1 calc R U . . .
C31 C 0.5535(2) 0.6031(2) 0.53437(6) 0.0311(6) Uani 1 1 d . . . . .
H31A H 0.617911 0.577130 0.534890 0.047 Uiso 1 1 calc R U . . .
H31B H 0.549615 0.666518 0.545318 0.047 Uiso 1 1 calc R U . . .
H31C H 0.535509 0.616860 0.514820 0.047 Uiso 1 1 calc R U . . .
C32 C 0.27945(17) 0.2908(2) 0.68987(5) 0.0241(5) Uani 1 1 d . . . . .
C33 C 0.27318(17) 0.37717(19) 0.67262(5) 0.0234(5) Uani 1 1 d . . . . .
H33 H 0.266086 0.442774 0.680937 0.028 Uiso 1 1 calc R U . . .
C34 C 0.27717(17) 0.36854(19) 0.64360(5) 0.0228(5) Uani 1 1 d . . . . .
H34 H 0.272791 0.428941 0.632568 0.027 Uiso 1 1 calc R U . . .
C35 C 0.28744(17) 0.27396(19) 0.62975(5) 0.0206(5) Uani 1 1 d . . . . .
C36 C 0.29501(16) 0.18863(19) 0.64766(5) 0.0219(5) Uani 1 1 d . . . . .
H36 H 0.303129 0.122960 0.639463 0.026 Uiso 1 1 calc R U . . .
C37 C 0.29114(18) 0.1962(2) 0.67672(6) 0.0247(5) Uani 1 1 d . . . . .
H37 H 0.296515 0.136139 0.687855 0.030 Uiso 1 1 calc R U . . .
C38 C 0.2728(3) 0.3018(3) 0.72130(6) 0.0408(7) Uani 1 1 d . . . . .
H38A H 0.324282 0.344912 0.728059 0.061 Uiso 1 1 calc R U . . .
H38B H 0.276908 0.234230 0.730111 0.061 Uiso 1 1 calc R U . . .
H38C H 0.212761 0.333627 0.726222 0.061 Uiso 1 1 calc R U . . .
C39 C 0.21981(17) 0.47444(19) 0.27771(6) 0.0249(5) Uani 1 1 d . . . . .
C40 C 0.2611(2) 0.5591(2) 0.26500(6) 0.0301(6) Uani 1 1 d . . . . .
H40 H 0.259337 0.565776 0.245094 0.036 Uiso 1 1 calc R U . . .
C41 C 0.30485(19) 0.6344(2) 0.28112(6) 0.0277(5) Uani 1 1 d . . . . .
H41 H 0.331346 0.691747 0.271774 0.033 Uiso 1 1 calc R U . . .
C42 C 0.31145(16) 0.62894(18) 0.31057(5) 0.0203(5) Uani 1 1 d . . . . .
C43 C 0.26916(16) 0.54270(17) 0.32280(5) 0.0203(4) Uani 1 1 d . . . . .
H43 H 0.271364 0.535295 0.342679 0.024 Uiso 1 1 calc R U . . .
C44 C 0.22400(17) 0.46732(19) 0.30696(6) 0.0236(5) Uani 1 1 d . . . . .
H44 H 0.195887 0.410689 0.316218 0.028 Uiso 1 1 calc R U . . .
C45 C 0.1735(2) 0.3922(2) 0.26028(6) 0.0336(6) Uani 1 1 d . . . . .
H45A H 0.220053 0.340295 0.255160 0.050 Uiso 1 1 calc R U . . .
H45B H 0.147311 0.422609 0.243151 0.050 Uiso 1 1 calc R U . . .
H45C H 0.123175 0.360280 0.271223 0.050 Uiso 1 1 calc R U . . .
C46 C 0.3504(2) 0.6387(2) 0.43288(6) 0.0298(6) Uani 1 1 d . . . . .
C47 C 0.4341(2) 0.62583(19) 0.41827(6) 0.0279(5) Uani 1 1 d . . . . .
H47 H 0.486873 0.597282 0.427593 0.033 Uiso 1 1 calc R U . . .
C48 C 0.44135(18) 0.65452(19) 0.39000(5) 0.0237(5) Uani 1 1 d . . . . .
H48 H 0.499247 0.644274 0.380533 0.028 Uiso 1 1 calc R U . . .
C49 C 0.36658(17) 0.69774(19) 0.37512(5) 0.0215(5) Uani 1 1 d . . . . .
C50 C 0.28345(18) 0.7099(2) 0.39055(6) 0.0276(5) Uani 1 1 d . . . . .
H50 H 0.230776 0.739640 0.381451 0.033 Uiso 1 1 calc R U . . .
C51 C 0.2747(2) 0.6805(2) 0.41857(6) 0.0315(6) Uani 1 1 d . . . . .
H51 H 0.216489 0.689156 0.427988 0.038 Uiso 1 1 calc R U . . .
C52 C 0.3425(3) 0.6073(3) 0.46350(7) 0.0436(8) Uani 1 1 d . . . . .
H52A H 0.395848 0.563878 0.468546 0.065 Uiso 1 1 calc R U . . .
H52B H 0.284031 0.569337 0.466357 0.065 Uiso 1 1 calc R U . . .
H52C H 0.342393 0.668543 0.475408 0.065 Uiso 1 1 calc R U . . .
C53 C 0.34259(18) -0.0711(2) 0.54721(6) 0.0255(5) Uani 1 1 d . . . . .
C54 C 0.28676(19) -0.0602(2) 0.57099(6) 0.0267(5) Uani 1 1 d . . . . .
H54 H 0.259209 -0.118792 0.579414 0.032 Uiso 1 1 calc R U . . .
C55 C 0.27094(19) 0.0362(2) 0.58254(6) 0.0261(5) Uani 1 1 d . . . . .
H55 H 0.231831 0.041293 0.598666 0.031 Uiso 1 1 calc R U . . .
C56 C 0.31004(17) 0.12642(19) 0.57149(5) 0.0214(5) Uani 1 1 d . . . . .
C57 C 0.36658(17) 0.11217(19) 0.54759(5) 0.0231(5) Uani 1 1 d . . . . .
H57 H 0.395160 0.170341 0.539232 0.028 Uiso 1 1 calc R U . . .
C58 C 0.38260(18) 0.0163(2) 0.53558(6) 0.0263(5) Uani 1 1 d . . . . .
H58 H 0.421114 0.010631 0.519339 0.032 Uiso 1 1 calc R U . . .
C59 C 0.3589(2) -0.1758(2) 0.53419(6) 0.0341(6) Uani 1 1 d . . . . .
H59A H 0.299226 -0.203500 0.527394 0.051 Uiso 1 1 calc R U . . .
H59B H 0.385309 -0.221958 0.548386 0.051 Uiso 1 1 calc R U . . .
H59C H 0.402739 -0.169534 0.518398 0.051 Uiso 1 1 calc R U . . .
C60 C 0.03903(18) 0.47375(19) 0.72197(6) 0.0257(5) Uani 1 1 d . . . . .
C61 C 0.0812(2) 0.5584(2) 0.73460(6) 0.0306(6) Uani 1 1 d . . . . .
H61 H 0.080312 0.564830 0.754516 0.037 Uiso 1 1 calc R U . . .
C62 C 0.12459(19) 0.6333(2) 0.71846(6) 0.0284(5) Uani 1 1 d . . . . .
H62 H 0.151989 0.690329 0.727734 0.034 Uiso 1 1 calc R U . . .
C63 C 0.12946(16) 0.62805(19) 0.68892(5) 0.0207(5) Uani 1 1 d . . . . .
C64 C 0.08660(17) 0.54178(18) 0.67682(5) 0.0214(5) Uani 1 1 d . . . . .
H64 H 0.088388 0.534067 0.656941 0.026 Uiso 1 1 calc R U . . .
C65 C 0.04153(18) 0.46697(18) 0.69285(6) 0.0242(5) Uani 1 1 d . . . . .
H65 H 0.012253 0.410813 0.683699 0.029 Uiso 1 1 calc R U . . .
C66 C -0.0074(2) 0.3921(2) 0.73967(7) 0.0357(6) Uani 1 1 d . . . . .
H66A H -0.052573 0.354294 0.728131 0.054 Uiso 1 1 calc R U . . .
H66B H -0.039968 0.424137 0.755535 0.054 Uiso 1 1 calc R U . . .
H66C H 0.040380 0.344848 0.746806 0.054 Uiso 1 1 calc R U . . .
C67 C 0.46372(17) 0.2914(2) 0.30830(5) 0.0237(5) Uani 1 1 d . . . . .
C68 C 0.47707(17) 0.1965(2) 0.32075(5) 0.0235(5) Uani 1 1 d . . . . .
H68 H 0.482675 0.137377 0.309268 0.028 Uiso 1 1 calc R U . . .
C69 C 0.48239(16) 0.18711(19) 0.35015(5) 0.0217(5) Uani 1 1 d . . . . .
H69 H 0.491450 0.121144 0.358078 0.026 Uiso 1 1 calc R U . . .
C70 C 0.47482(16) 0.27136(19) 0.36824(5) 0.0188(5) Uani 1 1 d . . . . .
C71 C 0.46277(17) 0.36656(19) 0.35497(5) 0.0227(5) Uani 1 1 d . . . . .
H71 H 0.458043 0.426185 0.366304 0.027 Uiso 1 1 calc R U . . .
C72 C 0.45748(17) 0.37674(19) 0.32577(5) 0.0236(5) Uani 1 1 d . . . . .
H72 H 0.449538 0.442657 0.317710 0.028 Uiso 1 1 calc R U . . .
C73 C 0.4556(2) 0.3042(3) 0.27682(6) 0.0396(7) Uani 1 1 d . . . . .
H73A H 0.501215 0.259723 0.267443 0.059 Uiso 1 1 calc R U . . .
H73B H 0.468142 0.375598 0.271786 0.059 Uiso 1 1 calc R U . . .
H73C H 0.392158 0.285646 0.270781 0.059 Uiso 1 1 calc R U . . .
C74 C 0.25024(18) 1.0814(2) 0.32122(7) 0.0320(6) Uani 1 1 d . . . . .
C75 C 0.26660(19) 1.0423(2) 0.34783(7) 0.0312(6) Uani 1 1 d . . . . .
H75 H 0.256021 1.084125 0.363872 0.037 Uiso 1 1 calc R U . . .
C76 C 0.29853(17) 0.9421(2) 0.35141(6) 0.0252(5) Uani 1 1 d . . . . .
H76 H 0.307965 0.917123 0.369974 0.030 Uiso 1 1 calc R U . . .
C77 C 0.31713(16) 0.87702(18) 0.32865(5) 0.0216(5) Uani 1 1 d . . . . .
C78 C 0.2997(2) 0.9186(2) 0.30178(6) 0.0306(6) Uani 1 1 d . . . . .
H78 H 0.310379 0.877504 0.285600 0.037 Uiso 1 1 calc R U . . .
C79 C 0.2669(2) 1.0187(2) 0.29827(7) 0.0355(6) Uani 1 1 d . . . . .
H79 H 0.255990 1.044113 0.279824 0.043 Uiso 1 1 calc R U . . .
C80 C 0.2179(2) 1.1908(2) 0.31761(9) 0.0464(8) Uani 1 1 d . . . . .
H80A H 0.170922 1.206959 0.331999 0.070 Uiso 1 1 calc R U . . .
H80B H 0.190147 1.199304 0.298875 0.070 Uiso 1 1 calc R U . . .
H80C H 0.271525 1.237006 0.319608 0.070 Uiso 1 1 calc R U . . .
C81 C 0.06577(18) 1.0789(2) 0.67873(7) 0.0317(6) Uani 1 1 d . . . . .
C82 C 0.0861(2) 1.0165(2) 0.70159(6) 0.0354(6) Uani 1 1 d . . . . .
H82 H 0.077149 1.041730 0.720148 0.042 Uiso 1 1 calc R U . . .
C83 C 0.1194(2) 0.9176(2) 0.69767(6) 0.0313(6) Uani 1 1 d . . . . .
H83 H 0.133021 0.877200 0.713776 0.038 Uiso 1 1 calc R U . . .
C84 C 0.13373(16) 0.87522(19) 0.67100(5) 0.0221(5) Uani 1 1 d . . . . .
C85 C 0.11254(17) 0.9400(2) 0.64829(6) 0.0251(5) Uani 1 1 d . . . . .
H85 H 0.121442 0.915140 0.629687 0.030 Uiso 1 1 calc R U . . .
C86 C 0.07916(19) 1.0388(2) 0.65189(6) 0.0315(6) Uani 1 1 d . . . . .
H86 H 0.065292 1.079480 0.635860 0.038 Uiso 1 1 calc R U . . .
C87 C 0.0323(2) 1.1873(2) 0.68266(9) 0.0444(8) Uani 1 1 d . . . . .
H87A H 0.006839 1.195442 0.701684 0.067 Uiso 1 1 calc R U . . .
H87B H -0.016577 1.202563 0.668796 0.067 Uiso 1 1 calc R U . . .
H87C H 0.085024 1.234468 0.680048 0.067 Uiso 1 1 calc R U . . .
C88 C 0.67508(17) 0.51638(19) 0.45364(6) 0.0235(5) Uani 1 1 d . . . . .
C89 C 0.67141(17) 0.50579(19) 0.42449(6) 0.0246(5) Uani 1 1 d . . . . .
H89 H 0.709972 0.547776 0.412988 0.029 Uiso 1 1 calc R U . . .
C90 C 0.61197(17) 0.43447(19) 0.41193(5) 0.0221(5) Uani 1 1 d . . . . .
H90 H 0.611715 0.428942 0.391986 0.027 Uiso 1 1 calc R U . . .
C91 C 0.55228(16) 0.37027(18) 0.42762(5) 0.0203(5) Uani 1 1 d . . . . .
C92 C 0.55635(18) 0.38466(19) 0.45692(5) 0.0231(5) Uani 1 1 d . . . . .
H92 H 0.516419 0.344697 0.468544 0.028 Uiso 1 1 calc R U . . .
C93 C 0.61598(18) 0.45451(19) 0.46964(5) 0.0245(5) Uani 1 1 d . . . . .
H93 H 0.616562 0.460290 0.489573 0.029 Uiso 1 1 calc R U . . .
C94 C 0.7417(2) 0.5899(2) 0.46764(6) 0.0329(6) Uani 1 1 d . . . . .
H94A H 0.707185 0.632705 0.481022 0.049 Uiso 1 1 calc R U . . .
H94B H 0.771085 0.633354 0.453335 0.049 Uiso 1 1 calc R U . . .
H94C H 0.790282 0.551401 0.477682 0.049 Uiso 1 1 calc R U . . .
C95 C 0.53000(19) -0.0753(2) 0.45091(5) 0.0257(5) Uani 1 1 d . . . . .
C96 C 0.57238(19) 0.0115(2) 0.46204(5) 0.0267(5) Uani 1 1 d . . . . .
H96 H 0.611390 0.005417 0.478160 0.032 Uiso 1 1 calc R U . . .
C97 C 0.55838(18) 0.10761(19) 0.44983(5) 0.0236(5) Uani 1 1 d . . . . .
H97 H 0.588721 0.165343 0.457850 0.028 Uiso 1 1 calc R U . . .
C98 C 0.50107(17) 0.12174(19) 0.42614(5) 0.0215(5) Uani 1 1 d . . . . .
C99 C 0.45967(18) 0.0327(2) 0.41525(5) 0.0251(5) Uani 1 1 d . . . . .
H99 H 0.420720 0.038354 0.399106 0.030 Uiso 1 1 calc R U . . .
C100 C 0.47329(19) -0.0636(2) 0.42713(5) 0.0258(5) Uani 1 1 d . . . . .
H100 H 0.443831 -0.121679 0.419013 0.031 Uiso 1 1 calc R U . . .
C101 C 0.5434(2) -0.1793(2) 0.46434(6) 0.0344(6) Uani 1 1 d . . . . .
H10D H 0.491787 -0.192623 0.477466 0.052 Uiso 1 1 calc R U . . .
H10E H 0.602991 -0.180539 0.474577 0.052 Uiso 1 1 calc R U . . .
H10F H 0.543950 -0.232008 0.449682 0.052 Uiso 1 1 calc R U . . .
C102 C 0.1682(2) 0.63142(19) 0.56684(5) 0.0262(5) Uani 1 1 d . . . . .
C103 C 0.2537(2) 0.6269(2) 0.58093(6) 0.0263(5) Uani 1 1 d . . . . .
H103 H 0.307711 0.602626 0.571343 0.032 Uiso 1 1 calc R U . . .
C104 C 0.26095(17) 0.65773(19) 0.60894(5) 0.0233(5) Uani 1 1 d . . . . .
H104 H 0.320135 0.653184 0.618017 0.028 Uiso 1 1 calc R U . . .
C105 C 0.18438(17) 0.69507(18) 0.62418(5) 0.0206(5) Uani 1 1 d . . . . .
C106 C 0.09954(18) 0.6989(2) 0.60944(6) 0.0271(5) Uani 1 1 d . . . . .
H106 H 0.045601 0.724490 0.618801 0.033 Uiso 1 1 calc R U . . .
C107 C 0.09083(19) 0.6666(2) 0.58158(6) 0.0296(6) Uani 1 1 d . . . . .
H107 H 0.031331 0.668757 0.572623 0.036 Uiso 1 1 calc R U . . .
C108 C 0.1601(3) 0.5984(3) 0.53645(6) 0.0396(7) Uani 1 1 d . . . . .
H10A H 0.178014 0.655322 0.524145 0.059 Uiso 1 1 calc R U . . .
H10B H 0.095271 0.578422 0.532466 0.059 Uiso 1 1 calc R U . . .
H10C H 0.201801 0.540171 0.533041 0.059 Uiso 1 1 calc R U . . .

loop_
_atom_site_aniso_label
_atom_site_aniso_U_11
_atom_site_aniso_U_22
_atom_site_aniso_U_33
_atom_site_aniso_U_23
_atom_site_aniso_U_13
_atom_site_aniso_U_12
Al1 0.0136(3) 0.0218(3) 0.0210(3) 0.0005(3) 0.0005(3) 0.0001(2)
Al2 0.0146(3) 0.0214(3) 0.0192(3) 0.0003(3) -0.0004(3) -0.0003(2)
Al3 0.0160(3) 0.0214(3) 0.0189(3) 0.0002(3) -0.0003(3) -0.0004(2)
Al4 0.0168(3) 0.0221(3) 0.0169(3) -0.0012(3) 0.0007(2) -0.0013(2)
O1 0.0140(8) 0.0268(9) 0.0362(10) 0.0051(7) -0.0061(7) -0.0027(7)
O2 0.0135(8) 0.0268(9) 0.0380(10) -0.0046(8) 0.0054(8) -0.0035(7)
O3 0.0157(8) 0.0241(8) 0.0237(8) -0.0030(7) -0.0021(6) 0.0002(6)
O4 0.0151(8) 0.0253(8) 0.0251(8) 0.0010(7) 0.0032(6) -0.0009(7)
C6 0.0192(12) 0.0333(14) 0.0400(15) -0.0007(11) -0.0040(10) 0.0085(11)
C7 0.0385(17) 0.056(2) 0.0443(18) 0.0133(15) -0.0090(14) 0.0137(15)
C8 0.0220(12) 0.0343(14) 0.0376(14) 0.0061(12) -0.0068(11) -0.0119(11)
C9 0.0204(13) 0.0387(15) 0.0392(15) 0.0085(12) 0.0033(11) -0.0031(11)
C11 0.0250(13) 0.0282(12) 0.0318(13) -0.0062(10) -0.0037(11) 0.0064(10)
C12 0.0220(14) 0.082(3) 0.0358(16) -0.0188(16) 0.0046(12) 0.0010(15)
C13 0.0206(13) 0.0292(13) 0.0374(15) -0.0071(11) -0.0084(11) -0.0021(10)
C14 0.0332(16) 0.078(2) 0.0238(14) -0.0152(14) 0.0012(12) -0.0113(15)
C16 0.0195(12) 0.0324(13) 0.0258(12) 0.0001(10) 0.0062(10) -0.0062(10)
C17 0.0345(16) 0.063(2) 0.0276(14) 0.0017(13) 0.0062(12) -0.0144(14)
C18 0.0208(12) 0.0285(13) 0.0416(15) 0.0038(11) 0.0086(11) 0.0063(10)
C19 0.0221(13) 0.069(2) 0.0444(18) 0.0219(16) 0.0013(13) 0.0076(14)
C21 0.0209(12) 0.0329(14) 0.0373(15) 0.0004(11) 0.0031(11) 0.0066(11)
C22 0.0365(16) 0.0525(19) 0.0414(17) -0.0158(14) 0.0057(13) 0.0112(14)
C23 0.0237(13) 0.0344(14) 0.0338(14) -0.0052(11) 0.0064(11) -0.0122(11)
C24 0.0225(12) 0.0362(14) 0.0385(15) -0.0070(12) -0.0048(11) -0.0019(11)
C25 0.0187(11) 0.0228(11) 0.0281(12) 0.0004(9) 0.0018(9) -0.0006(9)
C26 0.0173(11) 0.0270(12) 0.0274(12) -0.0050(10) -0.0028(9) -0.0024(9)
C27 0.0179(11) 0.0280(11) 0.0209(11) -0.0007(9) -0.0010(9) 0.0004(9)
C28 0.0149(11) 0.0231(11) 0.0251(12) 0.0011(9) 0.0005(9) 0.0010(8)
C29 0.0213(12) 0.0245(11) 0.0225(12) -0.0021(9) -0.0025(9) -0.0017(9)
C30 0.0240(12) 0.0272(12) 0.0216(11) 0.0011(9) 0.0004(9) -0.0006(10)
C31 0.0309(14) 0.0286(13) 0.0339(14) -0.0007(11) 0.0056(11) -0.0076(11)
C32 0.0186(12) 0.0324(13) 0.0214(12) 0.0007(10) 0.0019(9) 0.0047(10)
C33 0.0191(12) 0.0252(12) 0.0258(12) -0.0016(10) -0.0015(9) 0.0051(9)
C34 0.0208(12) 0.0231(11) 0.0246(12) 0.0024(9) -0.0012(9) 0.0022(9)
C35 0.0160(11) 0.0258(12) 0.0201(11) 0.0003(9) -0.0006(9) 0.0001(9)
C36 0.0172(11) 0.0218(11) 0.0268(12) -0.0002(9) 0.0005(9) 0.0004(9)
C37 0.0227(12) 0.0253(12) 0.0261(12) 0.0061(10) 0.0005(10) 0.0016(9)
C38 0.054(2) 0.0455(17) 0.0229(14) 0.0018(12) 0.0040(13) 0.0145(15)
C39 0.0204(12) 0.0223(11) 0.0319(13) -0.0022(10) -0.0059(10) 0.0011(9)
C40 0.0343(14) 0.0326(14) 0.0233(12) 0.0027(10) -0.0082(11) -0.0054(11)
C41 0.0296(13) 0.0281(13) 0.0253(12) 0.0046(10) -0.0051(10) -0.0069(10)
C42 0.0149(11) 0.0214(11) 0.0246(12) 0.0005(9) -0.0017(9) 0.0008(8)
C43 0.0179(11) 0.0205(10) 0.0226(11) 0.0009(9) -0.0001(9) 0.0038(9)
C44 0.0210(12) 0.0195(11) 0.0305(13) 0.0003(9) -0.0010(9) 0.0023(9)
C45 0.0342(15) 0.0292(13) 0.0373(15) -0.0049(11) -0.0101(12) -0.0041(11)
C46 0.0409(15) 0.0239(12) 0.0246(13) 0.0018(10) -0.0015(11) -0.0049(11)
C47 0.0349(14) 0.0224(11) 0.0263(12) 0.0008(9) -0.0075(11) 0.0031(10)
C48 0.0227(12) 0.0239(11) 0.0244(12) -0.0021(9) -0.0012(10) 0.0021(9)
C49 0.0222(12) 0.0219(11) 0.0204(11) 0.0002(9) -0.0013(9) -0.0031(9)
C50 0.0193(12) 0.0362(13) 0.0272(13) 0.0033(10) -0.0023(10) -0.0016(10)
C51 0.0267(13) 0.0391(14) 0.0287(13) 0.0017(11) 0.0048(10) -0.0035(11)
C52 0.062(2) 0.0427(17) 0.0261(15) 0.0073(13) -0.0004(14) -0.0051(16)
C53 0.0244(12) 0.0248(12) 0.0273(12) -0.0024(10) -0.0072(10) 0.0032(10)
C54 0.0285(13) 0.0235(12) 0.0281(13) 0.0034(10) -0.0027(10) -0.0038(10)
C55 0.0272(13) 0.0283(13) 0.0227(12) 0.0015(10) 0.0027(10) -0.0003(10)
C56 0.0171(11) 0.0236(11) 0.0236(11) -0.0005(9) -0.0028(9) 0.0007(9)
C57 0.0205(12) 0.0240(12) 0.0248(12) 0.0005(9) 0.0001(9) -0.0017(9)
C58 0.0233(12) 0.0303(13) 0.0254(12) -0.0032(10) 0.0003(10) 0.0012(10)
C59 0.0404(16) 0.0265(13) 0.0356(15) -0.0060(11) -0.0059(12) 0.0033(12)
C60 0.0207(12) 0.0231(11) 0.0331(13) 0.0037(10) 0.0079(10) 0.0016(9)
C61 0.0341(14) 0.0340(13) 0.0236(12) -0.0020(10) 0.0081(11) -0.0047(11)
C62 0.0298(14) 0.0293(13) 0.0261(13) -0.0044(10) 0.0038(10) -0.0070(10)
C63 0.0150(11) 0.0213(11) 0.0258(12) -0.0009(9) 0.0017(9) 0.0019(8)
C64 0.0190(11) 0.0200(11) 0.0252(11) -0.0003(9) -0.0009(9) 0.0035(9)
C65 0.0204(12) 0.0194(11) 0.0329(13) -0.0022(10) 0.0015(10) 0.0025(9)
C66 0.0375(16) 0.0283(13) 0.0414(16) 0.0062(12) 0.0134(12) -0.0033(12)
C67 0.0187(11) 0.0326(13) 0.0199(11) -0.0017(10) -0.0005(9) 0.0023(10)
C68 0.0216(12) 0.0266(12) 0.0222(12) -0.0060(10) -0.0007(9) 0.0003(9)
C69 0.0185(11) 0.0234(11) 0.0230(11) -0.0005(9) 0.0010(9) -0.0006(9)
C70 0.0114(10) 0.0253(12) 0.0197(11) -0.0002(9) 0.0012(8) -0.0006(8)
C71 0.0225(12) 0.0237(12) 0.0220(12) -0.0039(9) 0.0016(9) 0.0024(9)
C72 0.0224(12) 0.0244(11) 0.0239(12) 0.0024(9) -0.0006(9) 0.0052(9)
C73 0.0528(19) 0.0452(17) 0.0209(13) -0.0025(12) -0.0051(12) 0.0160(15)
C74 0.0162(12) 0.0243(12) 0.0556(17) 0.0053(12) 0.0031(11) -0.0001(10)
C75 0.0252(13) 0.0248(13) 0.0436(15) -0.0027(11) 0.0092(11) 0.0013(10)
C76 0.0208(11) 0.0253(12) 0.0295(13) -0.0004(10) 0.0027(10) 0.0000(9)
C77 0.0156(11) 0.0232(11) 0.0260(12) 0.0016(9) -0.0009(9) 0.0000(9)
C78 0.0347(14) 0.0316(14) 0.0255(13) 0.0011(10) -0.0047(11) 0.0030(11)
C79 0.0318(15) 0.0350(15) 0.0398(16) 0.0118(12) -0.0070(12) 0.0015(12)
C80 0.0303(15) 0.0297(15) 0.079(3) 0.0097(15) 0.0050(16) 0.0070(12)
C81 0.0173(12) 0.0249(13) 0.0531(17) -0.0061(11) -0.0008(11) 0.0027(10)
C82 0.0357(15) 0.0335(14) 0.0369(15) -0.0072(12) 0.0075(12) 0.0041(12)
C83 0.0350(15) 0.0316(13) 0.0273(13) 0.0012(11) 0.0040(11) 0.0047(11)
C84 0.0140(11) 0.0256(12) 0.0266(12) 0.0001(9) -0.0001(9) -0.0010(9)
C85 0.0196(11) 0.0278(12) 0.0279(12) 0.0007(10) -0.0035(9) -0.0007(10)
C86 0.0227(13) 0.0274(13) 0.0442(16) 0.0049(11) -0.0100(11) 0.0010(10)
C87 0.0324(16) 0.0272(15) 0.074(2) -0.0093(14) -0.0025(15) 0.0069(12)
C88 0.0182(12) 0.0224(11) 0.0298(13) -0.0037(9) -0.0013(9) -0.0006(9)
C89 0.0196(12) 0.0242(11) 0.0299(13) 0.0019(10) 0.0034(10) -0.0020(9)
C90 0.0183(11) 0.0262(11) 0.0218(11) 0.0016(9) 0.0003(9) -0.0013(9)
C91 0.0168(11) 0.0215(11) 0.0225(11) -0.0011(9) 0.0003(9) 0.0011(8)
C92 0.0210(12) 0.0256(12) 0.0227(12) -0.0002(9) 0.0023(9) -0.0033(9)
C93 0.0255(12) 0.0263(11) 0.0216(11) -0.0029(9) 0.0012(9) -0.0013(10)
C94 0.0300(14) 0.0318(13) 0.0369(14) -0.0042(11) -0.0036(12) -0.0088(11)
C95 0.0281(13) 0.0256(12) 0.0235(12) 0.0025(10) 0.0047(10) 0.0016(10)
C96 0.0267(13) 0.0319(13) 0.0215(11) 0.0031(10) -0.0014(9) 0.0011(10)
C97 0.0233(12) 0.0248(12) 0.0227(11) 0.0003(9) 0.0000(9) -0.0030(9)
C98 0.0191(11) 0.0251(11) 0.0204(11) -0.0004(9) 0.0030(9) -0.0003(9)
C99 0.0256(12) 0.0292(12) 0.0203(11) -0.0018(9) -0.0020(9) -0.0022(10)
C100 0.0286(13) 0.0251(12) 0.0238(12) -0.0018(10) 0.0021(10) -0.0044(10)
C101 0.0446(17) 0.0281(13) 0.0305(14) 0.0057(11) 0.0018(12) -0.0013(12)
C102 0.0354(14) 0.0226(12) 0.0207(12) 0.0012(9) -0.0035(10) -0.0030(10)
C103 0.0287(13) 0.0255(12) 0.0246(12) -0.0002(9) 0.0035(10) 0.0027(10)
C104 0.0211(11) 0.0243(11) 0.0247(12) 0.0011(9) -0.0011(9) 0.0019(9)
C105 0.0186(11) 0.0227(11) 0.0205(11) 0.0015(9) 0.0016(9) -0.0025(9)
C106 0.0205(12) 0.0332(13) 0.0276(12) -0.0005(10) 0.0027(10) -0.0001(10)
C107 0.0239(13) 0.0343(13) 0.0306(14) 0.0030(10) -0.0089(10) -0.0032(10)
C108 0.0512(19) 0.0439(17) 0.0237(13) -0.0045(12) -0.0044(13) -0.0004(14)

loop_
_atom_type_symbol
_atom_type_description
_atom_type_scat_dispersion_real
_atom_type_scat_dispersion_imag
_atom_type_scat_source
Al Al 0.2130 0.2455 'International Tables Vol C Tables 4.2.6.8 and 6.1.1.4'
O O 0.0492 0.0322 'International Tables Vol C Tables 4.2.6.8 and 6.1.1.4'
C C 0.0181 0.0091 'International Tables Vol C Tables 4.2.6.8 and 6.1.1.4'
H H 0.0000 0.0000 'International Tables Vol C Tables 4.2.6.8 and 6.1.1.4'

loop_
_geom_angle_atom_site_label_1
_geom_angle_atom_site_label_2
_geom_angle_atom_site_label_3
_geom_angle
_geom_angle_site_symmetry_1
_geom_angle_site_symmetry_3
_geom_angle_publ_flag
O1 Al1 C63 105.37(9) . . ?
O1 Al1 C84 102.20(9) . . ?
O1 Al1 C105 107.00(10) . . ?
C63 Al1 C105 112.09(10) . . ?
C84 Al1 C63 115.17(10) . . ?
C84 Al1 C105 113.77(11) . . ?
O2 Al2 C42 104.76(9) . . ?
O2 Al2 C49 107.53(10) . . ?
O2 Al2 C77 101.99(9) . . ?
C42 Al2 C49 112.32(11) . . ?
C77 Al2 C42 116.13(10) . . ?
C77 Al2 C49 112.83(11) . . ?
O3 Al3 C28 105.80(9) . . ?
O3 Al3 C35 104.69(9) . . ?
O3 Al3 C56 101.81(9) . . ?
C35 Al3 C28 111.66(11) . . ?
C35 Al3 C56 117.36(11) . . ?
C56 Al3 C28 113.82(10) . . ?
O4 Al4 C70 104.94(9) . . ?
O4 Al4 C91 104.42(9) . . ?
O4 Al4 C98 101.16(9) . . ?
C70 Al4 C91 112.45(10) . . ?
C70 Al4 C98 117.71(10) . . ?
C91 Al4 C98 114.01(10) . . ?
C6 O1 Al1 121.27(16) . . ?
C6 O1 C8 115.4(2) . . ?
C8 O1 Al1 122.80(15) . . ?
C21 O2 Al2 121.68(16) . . ?
C21 O2 C23 114.8(2) . . ?
C23 O2 Al2 122.74(15) . . ?
C11 O3 Al3 120.86(15) . . ?
C11 O3 C13 113.44(18) . . ?
C13 O3 Al3 125.67(15) . . ?
C16 O4 Al4 125.08(15) . . ?
C18 O4 Al4 121.15(15) . . ?
C18 O4 C16 113.62(19) . . ?
O1 C6 H6A 109.5 . . ?
O1 C6 H6B 109.5 . . ?
O1 C6 C7 110.7(2) . . ?
H6A C6 H6B 108.1 . . ?
C7 C6 H6A 109.5 . . ?
C7 C6 H6B 109.5 . . ?
C6 C7 H7A 109.5 . . ?
C6 C7 H7B 109.5 . . ?
C6 C7 H7C 109.5 . . ?
H7A C7 H7B 109.5 . . ?
H7A C7 H7C 109.5 . . ?
H7B C7 H7C 109.5 . . ?
O1 C8 H8A 109.6 . . ?
O1 C8 H8B 109.6 . . ?
O1 C8 C9 110.1(2) . . ?
H8A C8 H8B 108.2 . . ?
C9 C8 H8A 109.6 . . ?
C9 C8 H8B 109.6 . . ?
C8 C9 H9A 109.5 . . ?
C8 C9 H9B 109.5 . . ?
C8 C9 H9C 109.5 . . ?
H9A C9 H9B 109.5 . . ?
H9A C9 H9C 109.5 . . ?
H9B C9 H9C 109.5 . . ?
O3 C11 H11A 109.4 . . ?
O3 C11 H11B 109.4 . . ?
O3 C11 C12 111.3(2) . . ?
H11A C11 H11B 108.0 . . ?
C12 C11 H11A 109.4 . . ?
C12 C11 H11B 109.4 . . ?
C11 C12 H12A 109.5 . . ?
C11 C12 H12B 109.5 . . ?
C11 C12 H12C 109.5 . . ?
H12A C12 H12B 109.5 . . ?
H12A C12 H12C 109.5 . . ?
H12B C12 H12C 109.5 . . ?
O3 C13 H13A 109.4 . . ?
O3 C13 H13B 109.4 . . ?
O3 C13 C14 111.3(2) . . ?
H13A C13 H13B 108.0 . . ?
C14 C13 H13A 109.4 . . ?
C14 C13 H13B 109.4 . . ?
C13 C14 H14A 109.5 . . ?
C13 C14 H14B 109.5 . . ?
C13 C14 H14C 109.5 . . ?
H14A C14 H14B 109.5 . . ?
H14A C14 H14C 109.5 . . ?
H14B C14 H14C 109.5 . . ?
O4 C16 H16A 109.4 . . ?
O4 C16 H16B 109.4 . . ?
O4 C16 C17 111.0(2) . . ?
H16A C16 H16B 108.0 . . ?
C17 C16 H16A 109.4 . . ?
C17 C16 H16B 109.4 . . ?
C16 C17 H17A 109.5 . . ?
C16 C17 H17B 109.5 . . ?
C16 C17 H17C 109.5 . . ?
H17A C17 H17B 109.5 . . ?
H17A C17 H17C 109.5 . . ?
H17B C17 H17C 109.5 . . ?
O4 C18 H18A 109.5 . . ?
O4 C18 H18B 109.5 . . ?
O4 C18 C19 110.9(2) . . ?
H18A C18 H18B 108.0 . . ?
C19 C18 H18A 109.5 . . ?
C19 C18 H18B 109.5 . . ?
C18 C19 H19A 109.5 . . ?
C18 C19 H19B 109.5 . . ?
C18 C19 H19C 109.5 . . ?
H19A C19 H19B 109.5 . . ?
H19A C19 H19C 109.5 . . ?
H19B C19 H19C 109.5 . . ?
O2 C21 H21A 109.5 . . ?
O2 C21 H21B 109.5 . . ?
O2 C21 C22 110.7(2) . . ?
H21A C21 H21B 108.1 . . ?
C22 C21 H21A 109.5 . . ?
C22 C21 H21B 109.5 . . ?
C21 C22 H22A 109.5 . . ?
C21 C22 H22B 109.5 . . ?
C21 C22 H22C 109.5 . . ?
H22A C22 H22B 109.5 . . ?
H22A C22 H22C 109.5 . . ?
H22B C22 H22C 109.5 . . ?
O2 C23 H23A 109.7 . . ?
O2 C23 H23B 109.7 . . ?
O2 C23 C24 109.9(2) . . ?
H23A C23 H23B 108.2 . . ?
C24 C23 H23A 109.7 . . ?
C24 C23 H23B 109.7 . . ?
C23 C24 H24A 109.5 . . ?
C23 C24 H24B 109.5 . . ?
C23 C24 H24C 109.5 . . ?
H24A C24 H24B 109.5 . . ?
H24A C24 H24C 109.5 . . ?
H24B C24 H24C 109.5 . . ?
C26 C25 C31 120.9(2) . . ?
C30 C25 C26 117.6(2) . . ?
C30 C25 C31 121.5(2) . . ?
C25 C26 H26 119.6 . . ?
C27 C26 C25 120.8(2) . . ?
C27 C26 H26 119.6 . . ?
C26 C27 H27 118.5 . . ?
C26 C27 C28 123.0(2) . . ?
C28 C27 H27 118.5 . . ?
C27 C28 Al3 120.90(18) . . ?
C29 C28 Al3 123.92(18) . . ?
C29 C28 C27 115.0(2) . . ?
C28 C29 H29 118.6 . . ?
C30 C29 C28 122.8(2) . . ?
C30 C29 H29 118.6 . . ?
C25 C30 C29 120.7(2) . . ?
C25 C30 H30 119.6 . . ?
C29 C30 H30 119.6 . . ?
C25 C31 H31A 109.5 . . ?
C25 C31 H31B 109.5 . . ?
C25 C31 H31C 109.5 . . ?
H31A C31 H31B 109.5 . . ?
H31A C31 H31C 109.5 . . ?
H31B C31 H31C 109.5 . . ?
C33 C32 C38 120.0(3) . . ?
C37 C32 C33 117.4(2) . . ?
C37 C32 C38 122.5(3) . . ?
C32 C33 H33 119.5 . . ?
C34 C33 C32 121.0(2) . . ?
C34 C33 H33 119.5 . . ?
C33 C34 H34 118.6 . . ?
C33 C34 C35 122.8(2) . . ?
C35 C34 H34 118.6 . . ?
C34 C35 Al3 121.78(18) . . ?
C36 C35 Al3 123.27(19) . . ?
C36 C35 C34 114.9(2) . . ?
C35 C36 H36 118.6 . . ?
C37 C36 C35 122.9(2) . . ?
C37 C36 H36 118.6 . . ?
C32 C37 H37 119.5 . . ?
C36 C37 C32 121.0(2) . . ?
C36 C37 H37 119.5 . . ?
C32 C38 H38A 109.5 . . ?
C32 C38 H38B 109.5 . . ?
C32 C38 H38C 109.5 . . ?
H38A C38 H38B 109.5 . . ?
H38A C38 H38C 109.5 . . ?
H38B C38 H38C 109.5 . . ?
C40 C39 C44 117.9(2) . . ?
C40 C39 C45 120.9(3) . . ?
C44 C39 C45 121.2(2) . . ?
C39 C40 H40 119.6 . . ?
C39 C40 C41 120.9(2) . . ?
C41 C40 H40 119.6 . . ?
C40 C41 H41 118.6 . . ?
C40 C41 C42 122.8(2) . . ?
C42 C41 H41 118.6 . . ?
C41 C42 Al2 124.74(19) . . ?
C41 C42 C43 115.1(2) . . ?
C43 C42 Al2 119.98(18) . . ?
C42 C43 H43 118.6 . . ?
C44 C43 C42 122.8(2) . . ?
C44 C43 H43 118.6 . . ?
C39 C44 C43 120.6(2) . . ?
C39 C44 H44 119.7 . . ?
C43 C44 H44 119.7 . . ?
C39 C45 H45A 109.5 . . ?
C39 C45 H45B 109.5 . . ?
C39 C45 H45C 109.5 . . ?
H45A C45 H45B 109.5 . . ?
H45A C45 H45C 109.5 . . ?
H45B C45 H45C 109.5 . . ?
C47 C46 C52 120.7(3) . . ?
C51 C46 C47 118.1(2) . . ?
C51 C46 C52 121.2(3) . . ?
C46 C47 H47 119.7 . . ?
C46 C47 C48 120.7(2) . . ?
C48 C47 H47 119.7 . . ?
C47 C48 H48 118.7 . . ?
C47 C48 C49 122.5(2) . . ?
C49 C48 H48 118.7 . . ?
C48 C49 Al2 126.90(19) . . ?
C48 C49 C50 115.2(2) . . ?
C50 C49 Al2 117.81(18) . . ?
C49 C50 H50 118.5 . . ?
C51 C50 C49 123.0(2) . . ?
C51 C50 H50 118.5 . . ?
C46 C51 C50 120.5(3) . . ?
C46 C51 H51 119.7 . . ?
C50 C51 H51 119.7 . . ?
C46 C52 H52A 109.5 . . ?
C46 C52 H52B 109.5 . . ?
C46 C52 H52C 109.5 . . ?
H52A C52 H52B 109.5 . . ?
H52A C52 H52C 109.5 . . ?
H52B C52 H52C 109.5 . . ?
C54 C53 C58 118.3(2) . . ?
C54 C53 C59 120.7(3) . . ?
C58 C53 C59 121.0(3) . . ?
C53 C54 H54 119.8 . . ?
C53 C54 C55 120.4(2) . . ?
C55 C54 H54 119.8 . . ?
C54 C55 H55 118.4 . . ?
C54 C55 C56 123.2(2) . . ?
C56 C55 H55 118.4 . . ?
C55 C56 Al3 123.30(19) . . ?
C57 C56 Al3 121.98(19) . . ?
C57 C56 C55 114.7(2) . . ?
C56 C57 H57 118.6 . . ?
C58 C57 C56 122.9(2) . . ?
C58 C57 H57 118.6 . . ?
C53 C58 C57 120.5(2) . . ?
C53 C58 H58 119.7 . . ?
C57 C58 H58 119.7 . . ?
C53 C59 H59A 109.5 . . ?
C53 C59 H59B 109.5 . . ?
C53 C59 H59C 109.5 . . ?
H59A C59 H59B 109.5 . . ?
H59A C59 H59C 109.5 . . ?
H59B C59 H59C 109.5 . . ?
C61 C60 C66 120.7(3) . . ?
C65 C60 C61 117.9(2) . . ?
C65 C60 C66 121.4(2) . . ?
C60 C61 H61 119.5 . . ?
C62 C61 C60 120.9(3) . . ?
C62 C61 H61 119.5 . . ?
C61 C62 H62 118.7 . . ?
C61 C62 C63 122.5(3) . . ?
C63 C62 H62 118.7 . . ?
C62 C63 Al1 124.69(19) . . ?
C64 C63 Al1 119.96(19) . . ?
C64 C63 C62 115.2(2) . . ?
C63 C64 H64 118.7 . . ?
C65 C64 C63 122.6(2) . . ?
C65 C64 H64 118.7 . . ?
C60 C65 C64 120.7(2) . . ?
C60 C65 H65 119.6 . . ?
C64 C65 H65 119.6 . . ?
C60 C66 H66A 109.5 . . ?
C60 C66 H66B 109.5 . . ?
C60 C66 H66C 109.5 . . ?
H66A C66 H66B 109.5 . . ?
H66A C66 H66C 109.5 . . ?
H66B C66 H66C 109.5 . . ?
C68 C67 C72 118.1(2) . . ?
C68 C67 C73 122.2(2) . . ?
C72 C67 C73 119.8(2) . . ?
C67 C68 H68 119.7 . . ?
C67 C68 C69 120.7(2) . . ?
C69 C68 H68 119.7 . . ?
C68 C69 H69 118.8 . . ?
C70 C69 C68 122.5(2) . . ?
C70 C69 H69 118.8 . . ?
C69 C70 Al4 123.19(18) . . ?
C69 C70 C71 115.5(2) . . ?
C71 C70 Al4 121.30(18) . . ?
C70 C71 H71 118.8 . . ?
C72 C71 C70 122.5(2) . . ?
C72 C71 H71 118.8 . . ?
C67 C72 C71 120.8(2) . . ?
C67 C72 H72 119.6 . . ?
C71 C72 H72 119.6 . . ?
C67 C73 H73A 109.5 . . ?
C67 C73 H73B 109.5 . . ?
C67 C73 H73C 109.5 . . ?
H73A C73 H73B 109.5 . . ?
H73A C73 H73C 109.5 . . ?
H73B C73 H73C 109.5 . . ?
C75 C74 C79 118.2(2) . . ?
C75 C74 C80 120.3(3) . . ?
C79 C74 C80 121.5(3) . . ?
C74 C75 H75 119.6 . . ?
C74 C75 C76 120.8(3) . . ?
C76 C75 H75 119.6 . . ?
C75 C76 H76 118.8 . . ?
C75 C76 C77 122.5(3) . . ?
C77 C76 H76 118.8 . . ?
C76 C77 Al2 120.87(19) . . ?
C76 C77 C78 115.5(2) . . ?
C78 C77 Al2 123.6(2) . . ?
C77 C78 H78 119.1 . . ?
C79 C78 C77 121.8(3) . . ?
C79 C78 H78 119.1 . . ?
C74 C79 C78 121.1(3) . . ?
C74 C79 H79 119.4 . . ?
C78 C79 H79 119.4 . . ?
C74 C80 H80A 109.5 . . ?
C74 C80 H80B 109.5 . . ?
C74 C80 H80C 109.5 . . ?
H80A C80 H80B 109.5 . . ?
H80A C80 H80C 109.5 . . ?
H80B C80 H80C 109.5 . . ?
C82 C81 C86 117.8(2) . . ?
C82 C81 C87 121.4(3) . . ?
C86 C81 C87 120.7(3) . . ?
C81 C82 H82 119.6 . . ?
C81 C82 C83 120.9(3) . . ?
C83 C82 H82 119.6 . . ?
C82 C83 H83 118.6 . . ?
C82 C83 C84 122.7(3) . . ?
C84 C83 H83 118.6 . . ?
C83 C84 Al1 124.1(2) . . ?
C83 C84 C85 115.2(2) . . ?
C85 C84 Al1 120.7(2) . . ?
C84 C85 H85 118.6 . . ?
C86 C85 C84 122.7(3) . . ?
C86 C85 H85 118.6 . . ?
C81 C86 H86 119.6 . . ?
C85 C86 C81 120.7(3) . . ?
C85 C86 H86 119.6 . . ?
C81 C87 H87A 109.5 . . ?
C81 C87 H87B 109.5 . . ?
C81 C87 H87C 109.5 . . ?
H87A C87 H87B 109.5 . . ?
H87A C87 H87C 109.5 . . ?
H87B C87 H87C 109.5 . . ?
C89 C88 C93 117.5(2) . . ?
C89 C88 C94 121.7(2) . . ?
C93 C88 C94 120.7(2) . . ?
C88 C89 H89 119.5 . . ?
C88 C89 C90 121.0(2) . . ?
C90 C89 H89 119.5 . . ?
C89 C90 H90 118.7 . . ?
C89 C90 C91 122.7(2) . . ?
C91 C90 H90 118.7 . . ?
C90 C91 Al4 122.06(18) . . ?
C92 C91 Al4 122.90(18) . . ?
C92 C91 C90 114.8(2) . . ?
C91 C92 H92 118.5 . . ?
C93 C92 C91 123.0(2) . . ?
C93 C92 H92 118.5 . . ?
C88 C93 H93 119.5 . . ?
C92 C93 C88 121.0(2) . . ?
C92 C93 H93 119.5 . . ?
C88 C94 H94A 109.5 . . ?
C88 C94 H94B 109.5 . . ?
C88 C94 H94C 109.5 . . ?
H94A C94 H94B 109.5 . . ?
H94A C94 H94C 109.5 . . ?
H94B C94 H94C 109.5 . . ?
C96 C95 C100 118.0(2) . . ?
C96 C95 C101 121.2(2) . . ?
C100 C95 C101 120.8(2) . . ?
C95 C96 H96 119.5 . . ?
C95 C96 C97 120.9(2) . . ?
C97 C96 H96 119.5 . . ?
C96 C97 H97 118.9 . . ?
C96 C97 C98 122.3(2) . . ?
C98 C97 H97 118.9 . . ?
C97 C98 Al4 121.90(18) . . ?
C97 C98 C99 115.5(2) . . ?
C99 C98 Al4 122.54(18) . . ?
C98 C99 H99 118.6 . . ?
C100 C99 C98 122.8(2) . . ?
C100 C99 H99 118.6 . . ?
C95 C100 H100 119.8 . . ?
C99 C100 C95 120.5(2) . . ?
C99 C100 H100 119.8 . . ?
C95 C101 H10D 109.5 . . ?
C95 C101 H10E 109.5 . . ?
C95 C101 H10F 109.5 . . ?
H10D C101 H10E 109.5 . . ?
H10D C101 H10F 109.5 . . ?
H10E C101 H10F 109.5 . . ?
C103 C102 C108 121.0(3) . . ?
C107 C102 C103 118.0(2) . . ?
C107 C102 C108 121.1(3) . . ?
C102 C103 H103 119.6 . . ?
C102 C103 C104 120.8(2) . . ?
C104 C103 H103 119.6 . . ?
C103 C104 H104 118.8 . . ?
C103 C104 C105 122.5(2) . . ?
C105 C104 H104 118.8 . . ?
C104 C105 Al1 126.82(19) . . ?
C104 C105 C106 115.4(2) . . ?
C106 C105 Al1 117.70(19) . . ?
C105 C106 H106 118.6 . . ?
C107 C106 C105 122.8(2) . . ?
C107 C106 H106 118.6 . . ?
C102 C107 C106 120.6(2) . . ?
C102 C107 H107 119.7 . . ?
C106 C107 H107 119.7 . . ?
C102 C108 H10A 109.5 . . ?
C102 C108 H10B 109.5 . . ?
C102 C108 H10C 109.5 . . ?
H10A C108 H10B 109.5 . . ?
H10A C108 H10C 109.5 . . ?
H10B C108 H10C 109.5 . . ?

loop_
_geom_bond_atom_site_label_1
_geom_bond_atom_site_label_2
_geom_bond_distance
_geom_bond_site_symmetry_2
_geom_bond_publ_flag
Al1 O1 1.9049(19) . ?
Al1 C63 1.983(3) . ?
Al1 C84 1.977(3) . ?
Al1 C105 1.986(3) . ?
Al2 O2 1.9039(19) . ?
Al2 C42 1.980(3) . ?
Al2 C49 1.982(3) . ?
Al2 C77 1.975(3) . ?
Al3 O3 1.9324(18) . ?
Al3 C28 1.989(3) . ?
Al3 C35 1.983(3) . ?
Al3 C56 1.984(3) . ?
Al4 O4 1.9251(18) . ?
Al4 C70 1.979(3) . ?
Al4 C91 1.984(2) . ?
Al4 C98 1.989(3) . ?
O1 C6 1.459(3) . ?
O1 C8 1.471(3) . ?
O2 C21 1.461(3) . ?
O2 C23 1.475(3) . ?
O3 C11 1.459(3) . ?
O3 C13 1.463(3) . ?
O4 C16 1.469(3) . ?
O4 C18 1.463(3) . ?
C6 H6A 0.9900 . ?
C6 H6B 0.9900 . ?
C6 C7 1.511(4) . ?
C7 H7A 0.9800 . ?
C7 H7B 0.9800 . ?
C7 H7C 0.9800 . ?
C8 H8A 0.9900 . ?
C8 H8B 0.9900 . ?
C8 C9 1.504(4) . ?
C9 H9A 0.9800 . ?
C9 H9B 0.9800 . ?
C9 H9C 0.9800 . ?
C11 H11A 0.9900 . ?
C11 H11B 0.9900 . ?
C11 C12 1.510(4) . ?
C12 H12A 0.9800 . ?
C12 H12B 0.9800 . ?
C12 H12C 0.9800 . ?
C13 H13A 0.9900 . ?
C13 H13B 0.9900 . ?
C13 C14 1.501(4) . ?
C14 H14A 0.9800 . ?
C14 H14B 0.9800 . ?
C14 H14C 0.9800 . ?
C16 H16A 0.9900 . ?
C16 H16B 0.9900 . ?
C16 C17 1.508(4) . ?
C17 H17A 0.9800 . ?
C17 H17B 0.9800 . ?
C17 H17C 0.9800 . ?
C18 H18A 0.9900 . ?
C18 H18B 0.9900 . ?
C18 C19 1.503(4) . ?
C19 H19A 0.9800 . ?
C19 H19B 0.9800 . ?
C19 H19C 0.9800 . ?
C21 H21A 0.9900 . ?
C21 H21B 0.9900 . ?
C21 C22 1.504(4) . ?
C22 H22A 0.9800 . ?
C22 H22B 0.9800 . ?
C22 H22C 0.9800 . ?
C23 H23A 0.9900 . ?
C23 H23B 0.9900 . ?
C23 C24 1.506(4) . ?
C24 H24A 0.9800 . ?
C24 H24B 0.9800 . ?
C24 H24C 0.9800 . ?
C25 C26 1.398(4) . ?
C25 C30 1.393(4) . ?
C25 C31 1.508(4) . ?
C26 H26 0.9500 . ?
C26 C27 1.389(4) . ?
C27 H27 0.9500 . ?
C27 C28 1.406(3) . ?
C28 C29 1.403(3) . ?
C29 H29 0.9500 . ?
C29 C30 1.400(4) . ?
C30 H30 0.9500 . ?
C31 H31A 0.9800 . ?
C31 H31B 0.9800 . ?
C31 H31C 0.9800 . ?
C32 C33 1.399(4) . ?
C32 C37 1.395(4) . ?
C32 C38 1.503(4) . ?
C33 H33 0.9500 . ?
C33 C34 1.384(4) . ?
C34 H34 0.9500 . ?
C34 C35 1.409(3) . ?
C35 C36 1.407(3) . ?
C36 H36 0.9500 . ?
C36 C37 1.385(4) . ?
C37 H37 0.9500 . ?
C38 H38A 0.9800 . ?
C38 H38B 0.9800 . ?
C38 H38C 0.9800 . ?
C39 C40 1.392(4) . ?
C39 C44 1.394(4) . ?
C39 C45 1.509(4) . ?
C40 H40 0.9500 . ?
C40 C41 1.395(4) . ?
C41 H41 0.9500 . ?
C41 C42 1.404(3) . ?
C42 C43 1.405(3) . ?
C43 H43 0.9500 . ?
C43 C44 1.397(3) . ?
C44 H44 0.9500 . ?
C45 H45A 0.9800 . ?
C45 H45B 0.9800 . ?
C45 H45C 0.9800 . ?
C46 C47 1.392(4) . ?
C46 C51 1.389(4) . ?
C46 C52 1.515(4) . ?
C47 H47 0.9500 . ?
C47 C48 1.398(4) . ?
C48 H48 0.9500 . ?
C48 C49 1.399(3) . ?
C49 C50 1.403(4) . ?
C50 H50 0.9500 . ?
C50 C51 1.391(4) . ?
C51 H51 0.9500 . ?
C52 H52A 0.9800 . ?
C52 H52B 0.9800 . ?
C52 H52C 0.9800 . ?
C53 C54 1.389(4) . ?
C53 C58 1.391(4) . ?
C53 C59 1.521(4) . ?
C54 H54 0.9500 . ?
C54 C55 1.393(4) . ?
C55 H55 0.9500 . ?
C55 C56 1.406(4) . ?
C56 C57 1.405(3) . ?
C57 H57 0.9500 . ?
C57 C58 1.397(4) . ?
C58 H58 0.9500 . ?
C59 H59A 0.9800 . ?
C59 H59B 0.9800 . ?
C59 H59C 0.9800 . ?
C60 C61 1.395(4) . ?
C60 C65 1.387(4) . ?
C60 C66 1.512(4) . ?
C61 H61 0.9500 . ?
C61 C62 1.390(4) . ?
C62 H62 0.9500 . ?
C62 C63 1.407(4) . ?
C63 C64 1.406(3) . ?
C64 H64 0.9500 . ?
C64 C65 1.397(4) . ?
C65 H65 0.9500 . ?
C66 H66A 0.9800 . ?
C66 H66B 0.9800 . ?
C66 H66C 0.9800 . ?
C67 C68 1.387(4) . ?
C67 C72 1.394(4) . ?
C67 C73 1.509(4) . ?
C68 H68 0.9500 . ?
C68 C69 1.404(3) . ?
C69 H69 0.9500 . ?
C69 C70 1.401(3) . ?
C70 C71 1.406(3) . ?
C71 H71 0.9500 . ?
C71 C72 1.395(3) . ?
C72 H72 0.9500 . ?
C73 H73A 0.9800 . ?
C73 H73B 0.9800 . ?
C73 H73C 0.9800 . ?
C74 C75 1.383(4) . ?
C74 C79 1.384(5) . ?
C74 C80 1.513(4) . ?
C75 H75 0.9500 . ?
C75 C76 1.398(4) . ?
C76 H76 0.9500 . ?
C76 C77 1.401(4) . ?
C77 C78 1.410(4) . ?
C78 H78 0.9500 . ?
C78 C79 1.400(4) . ?
C79 H79 0.9500 . ?
C80 H80A 0.9800 . ?
C80 H80B 0.9800 . ?
C80 H80C 0.9800 . ?
C81 C82 1.389(4) . ?
C81 C86 1.392(4) . ?
C81 C87 1.508(4) . ?
C82 H82 0.9500 . ?
C82 C83 1.390(4) . ?
C83 H83 0.9500 . ?
C83 C84 1.398(4) . ?
C84 C85 1.405(4) . ?
C85 H85 0.9500 . ?
C85 C86 1.387(4) . ?
C86 H86 0.9500 . ?
C87 H87A 0.9800 . ?
C87 H87B 0.9800 . ?
C87 H87C 0.9800 . ?
C88 C89 1.393(4) . ?
C88 C93 1.394(4) . ?
C88 C94 1.507(3) . ?
C89 H89 0.9500 . ?
C89 C90 1.395(4) . ?
C90 H90 0.9500 . ?
C90 C91 1.409(3) . ?
C91 C92 1.406(3) . ?
C92 H92 0.9500 . ?
C92 C93 1.387(4) . ?
C93 H93 0.9500 . ?
C94 H94A 0.9800 . ?
C94 H94B 0.9800 . ?
C94 H94C 0.9800 . ?
C95 C96 1.390(4) . ?
C95 C100 1.398(4) . ?
C95 C101 1.514(4) . ?
C96 H96 0.9500 . ?
C96 C97 1.399(4) . ?
C97 H97 0.9500 . ?
C97 C98 1.403(3) . ?
C98 C99 1.404(3) . ?
C99 H99 0.9500 . ?
C99 C100 1.393(4) . ?
C100 H100 0.9500 . ?
C101 H10D 0.9800 . ?
C101 H10E 0.9800 . ?
C101 H10F 0.9800 . ?
C102 C103 1.392(4) . ?
C102 C107 1.386(4) . ?
C102 C108 1.511(4) . ?
C103 H103 0.9500 . ?
C103 C104 1.394(4) . ?
C104 H104 0.9500 . ?
C104 C105 1.399(3) . ?
C105 C106 1.399(4) . ?
C106 H106 0.9500 . ?
C106 C107 1.394(4) . ?
C107 H107 0.9500 . ?
C108 H10A 0.9800 . ?
C108 H10B 0.9800 . ?
C108 H10C 0.9800 . ?

loop_
_geom_torsion_atom_site_label_1
_geom_torsion_atom_site_label_2
_geom_torsion_atom_site_label_3
_geom_torsion_atom_site_label_4
_geom_torsion
_geom_torsion_site_symmetry_1
_geom_torsion_site_symmetry_2
_geom_torsion_site_symmetry_3
_geom_torsion_site_symmetry_4
_geom_torsion_publ_flag
Al1 O1 C6 C7 -106.8(3) . . . . ?
Al1 O1 C8 C9 -64.3(3) . . . . ?
Al1 C63 C64 C65 -175.19(18) . . . . ?
Al1 C84 C85 C86 -178.9(2) . . . . ?
Al1 C105 C106 C107 -176.4(2) . . . . ?
Al2 O2 C21 C22 107.6(3) . . . . ?
Al2 O2 C23 C24 65.5(3) . . . . ?
Al2 C42 C43 C44 175.26(18) . . . . ?
Al2 C49 C50 C51 176.9(2) . . . . ?
Al2 C77 C78 C79 -179.0(2) . . . . ?
Al3 O3 C11 C12 -99.7(2) . . . . ?
Al3 O3 C13 C14 -94.2(3) . . . . ?
Al3 C28 C29 C30 -175.69(19) . . . . ?
Al3 C35 C36 C37 -177.90(19) . . . . ?
Al3 C56 C57 C58 180.0(2) . . . . ?
Al4 O4 C16 C17 84.8(3) . . . . ?
Al4 O4 C18 C19 101.2(2) . . . . ?
Al4 C70 C71 C72 -178.16(19) . . . . ?
Al4 C91 C92 C93 172.6(2) . . . . ?
Al4 C98 C99 C100 -178.1(2) . . . . ?
C6 O1 C8 C9 107.6(3) . . . . ?
C8 O1 C6 C7 81.2(3) . . . . ?
C11 O3 C13 C14 83.9(3) . . . . ?
C13 O3 C11 C12 82.1(3) . . . . ?
C16 O4 C18 C19 -83.0(3) . . . . ?
C18 O4 C16 C17 -90.8(3) . . . . ?
C21 O2 C23 C24 -104.5(3) . . . . ?
C23 O2 C21 C22 -82.3(3) . . . . ?
C25 C26 C27 C28 0.3(4) . . . . ?
C26 C25 C30 C29 0.1(4) . . . . ?
C26 C27 C28 Al3 175.70(19) . . . . ?
C26 C27 C28 C29 -0.1(4) . . . . ?
C27 C28 C29 C30 0.0(4) . . . . ?
C28 C29 C30 C25 0.0(4) . . . . ?
C30 C25 C26 C27 -0.2(4) . . . . ?
C31 C25 C26 C27 -179.4(2) . . . . ?
C31 C25 C30 C29 179.3(2) . . . . ?
C32 C33 C34 C35 0.1(4) . . . . ?
C33 C32 C37 C36 -0.9(4) . . . . ?
C33 C34 C35 Al3 177.92(19) . . . . ?
C33 C34 C35 C36 -1.0(4) . . . . ?
C34 C35 C36 C37 1.0(4) . . . . ?
C35 C36 C37 C32 -0.1(4) . . . . ?
C37 C32 C33 C34 0.9(4) . . . . ?
C38 C32 C33 C34 -178.6(3) . . . . ?
C38 C32 C37 C36 178.6(3) . . . . ?
C39 C40 C41 C42 1.1(4) . . . . ?
C40 C39 C44 C43 -0.6(4) . . . . ?
C40 C41 C42 Al2 -175.8(2) . . . . ?
C40 C41 C42 C43 -1.0(4) . . . . ?
C41 C42 C43 C44 0.2(3) . . . . ?
C42 C43 C44 C39 0.6(4) . . . . ?
C44 C39 C40 C41 -0.2(4) . . . . ?
C45 C39 C40 C41 -179.2(3) . . . . ?
C45 C39 C44 C43 178.3(2) . . . . ?
C46 C47 C48 C49 0.5(4) . . . . ?
C47 C46 C51 C50 -0.9(4) . . . . ?
C47 C48 C49 Al2 -177.58(19) . . . . ?
C47 C48 C49 C50 -0.2(4) . . . . ?
C48 C49 C50 C51 -0.7(4) . . . . ?
C49 C50 C51 C46 1.3(4) . . . . ?
C51 C46 C47 C48 0.1(4) . . . . ?
C52 C46 C47 C48 179.9(3) . . . . ?
C52 C46 C51 C50 179.3(3) . . . . ?
C53 C54 C55 C56 -0.7(4) . . . . ?
C54 C53 C58 C57 -0.1(4) . . . . ?
C54 C55 C56 Al3 -179.4(2) . . . . ?
C54 C55 C56 C57 0.3(4) . . . . ?
C55 C56 C57 C58 0.3(4) . . . . ?
C56 C57 C58 C53 -0.4(4) . . . . ?
C58 C53 C54 C55 0.6(4) . . . . ?
C59 C53 C54 C55 -179.0(2) . . . . ?
C59 C53 C58 C57 179.5(2) . . . . ?
C60 C61 C62 C63 -0.7(4) . . . . ?
C61 C60 C65 C64 1.2(4) . . . . ?
C61 C62 C63 Al1 176.1(2) . . . . ?
C61 C62 C63 C64 0.5(4) . . . . ?
C62 C63 C64 C65 0.6(3) . . . . ?
C63 C64 C65 C60 -1.5(4) . . . . ?
C65 C60 C61 C62 -0.1(4) . . . . ?
C66 C60 C61 C62 179.5(3) . . . . ?
C66 C60 C65 C64 -178.4(2) . . . . ?
C67 C68 C69 C70 -0.1(4) . . . . ?
C68 C67 C72 C71 -1.2(4) . . . . ?
C68 C69 C70 Al4 178.08(18) . . . . ?
C68 C69 C70 C71 -0.8(3) . . . . ?
C69 C70 C71 C72 0.8(3) . . . . ?
C70 C71 C72 C67 0.2(4) . . . . ?
C72 C67 C68 C69 1.1(4) . . . . ?
C73 C67 C68 C69 -178.7(3) . . . . ?
C73 C67 C72 C71 178.6(3) . . . . ?
C74 C75 C76 C77 1.2(4) . . . . ?
C75 C74 C79 C78 -0.1(4) . . . . ?
C75 C76 C77 Al2 178.4(2) . . . . ?
C75 C76 C77 C78 -1.3(4) . . . . ?
C76 C77 C78 C79 0.7(4) . . . . ?
C77 C78 C79 C74 0.0(4) . . . . ?
C79 C74 C75 C76 -0.4(4) . . . . ?
C80 C74 C75 C76 -178.6(3) . . . . ?
C80 C74 C79 C78 178.0(3) . . . . ?
C81 C82 C83 C84 -0.4(5) . . . . ?
C82 C81 C86 C85 -0.6(4) . . . . ?
C82 C83 C84 Al1 178.8(2) . . . . ?
C82 C83 C84 C85 0.4(4) . . . . ?
C83 C84 C85 C86 -0.4(4) . . . . ?
C84 C85 C86 C81 0.6(4) . . . . ?
C86 C81 C82 C83 0.5(4) . . . . ?
C87 C81 C82 C83 -178.1(3) . . . . ?
C87 C81 C86 C85 178.1(3) . . . . ?
C88 C89 C90 C91 0.5(4) . . . . ?
C89 C88 C93 C92 0.4(4) . . . . ?
C89 C90 C91 Al4 -173.42(19) . . . . ?
C89 C90 C91 C92 0.8(4) . . . . ?
C90 C91 C92 C93 -1.6(4) . . . . ?
C91 C92 C93 C88 1.0(4) . . . . ?
C93 C88 C89 C90 -1.2(4) . . . . ?
C94 C88 C89 C90 177.4(2) . . . . ?
C94 C88 C93 C92 -178.2(2) . . . . ?
C95 C96 C97 C98 0.5(4) . . . . ?
C96 C95 C100 C99 -0.4(4) . . . . ?
C96 C97 C98 Al4 177.9(2) . . . . ?
C96 C97 C98 C99 -0.8(4) . . . . ?
C97 C98 C99 C100 0.6(4) . . . . ?
C98 C99 C100 C95 0.1(4) . . . . ?
C100 C95 C96 C97 0.2(4) . . . . ?
C101 C95 C96 C97 -178.8(3) . . . . ?
C101 C95 C100 C99 178.6(3) . . . . ?
C102 C103 C104 C105 -0.6(4) . . . . ?
C103 C102 C107 C106 1.6(4) . . . . ?
C103 C104 C105 Al1 177.25(19) . . . . ?
C103 C104 C105 C106 0.4(4) . . . . ?
C104 C105 C106 C107 0.8(4) . . . . ?
C105 C106 C107 C102 -1.9(4) . . . . ?
C107 C102 C103 C104 -0.5(4) . . . . ?
C108 C102 C103 C104 179.8(3) . . . . ?
C108 C102 C107 C106 -178.7(3) . . . . ?

loop_
_twin_individual_id
_twin_individual_mass_fraction_refined
1 0.54(2)
2 0.46(2)
